data_7100794
loop_
_publ_author_name
'A.L. Balch'
'James C. Fettinger'
'Marilyn M. Olmstead'
'David Pham'
'Jay Stork'
'Ngon Tran'

_publ_section_title
;
Variation in Crystallization Conditions Allows the
Isolation of Trimeric as Well as Dimeric and Monomeric Forms of [(Alkyl
Isocyanide)4RhI]+.
;
_journal_name_full 'Chemical Communications'
_journal_paper_doi 10.1039/b513700d
_journal_year 2006
_chemical_formula_moiety 'C16 H28 N4 Rh, C24 H20 B'
_chemical_formula_sum 'C40 H48 B N4 Rh'
_chemical_formula_weight 698.54
_chemical_name_common '[Rh(i-PrNC)~4~]B(C~6~H~5~)~4~'
_space_group_IT_number 88
_symmetry_cell_setting tetragonal
_symmetry_space_group_name_Hall '-I 4ad'
_symmetry_space_group_name_H-M 'I 41/a :2'
_cell_angle_alpha 90.00
_cell_angle_beta 90.00
_cell_angle_gamma 90.00
_cell_formula_units_Z 4
_cell_length_a 14.2642(6)
_cell_length_b 14.2642(6)
_cell_length_c 18.6642(16)
_cell_measurement_temperature 90(2)
_cell_volume 3797.6(4)
_diffrn_ambient_temperature 90(2)
_exptl_crystal_density_diffrn 1.222
_cod_original_sg_symbol_H-M 'I 41/a'
_cod_database_code 7100794

loop_
_symmetry_equiv_pos_as_xyz
'x, y, z'
'-x+1/2, -y, z+1/2'
'-y+3/4, x+1/4, z+1/4'
'y+3/4, -x+3/4, z+3/4'
'x+1/2, y+1/2, z+1/2'
'-x+1, -y+1/2, z+1'
'-y+5/4, x+3/4, z+3/4'
'y+5/4, -x+5/4, z+5/4'
'-x, -y, -z'
'x-1/2, y, -z-1/2'
'y-3/4, -x-1/4, -z-1/4'
'-y-3/4, x-3/4, -z-3/4'
'-x+1/2, -y+1/2, -z+1/2'
'x, y+1/2, -z'
'y-1/4, -x+1/4, -z+1/4'
'-y-1/4, x-1/4, -z-1/4'

loop_
_atom_site_label
_atom_site_type_symbol
_atom_site_fract_x
_atom_site_fract_y
_atom_site_fract_z
_atom_site_U_iso_or_equiv
_atom_site_adp_type
_atom_site_occupancy
_atom_site_symmetry_multiplicity
_atom_site_calc_flag
_atom_site_refinement_flags
_atom_site_disorder_assembly
_atom_site_disorder_group
Rh1 Rh 0.0000 0.2500 0.6250 0.01491(6) Uani 1 4 d S . .
C1 C 0.13442(9) 0.21763(8) 0.62421(6) 0.0185(2) Uani 1 1 d . . .
C2 C 0.31310(9) 0.17922(10) 0.61931(8) 0.0260(3) Uani 1 1 d . . .
H2 H 0.3426 0.2237 0.5844 0.031 Uiso 1 1 d . . .
C3 C 0.32679(13) 0.08097(12) 0.59288(14) 0.0514(5) Uani 1 1 d . A .
H3A H 0.3012 0.0367 0.6280 0.077 Uiso 1 1 calc R . .
H3B H 0.3939 0.0689 0.5863 0.077 Uiso 1 1 calc R . .
H3C H 0.2942 0.0731 0.5470 0.077 Uiso 1 1 calc R . .
C4 C 0.3528(4) 0.1837(10) 0.6965(4) 0.056(2) Uani 0.65(3) 1 d P A 1
H4A H 0.3398 0.2455 0.7172 0.084 Uiso 0.65(3) 1 calc PR A 1
H4B H 0.4207 0.1733 0.6953 0.084 Uiso 0.65(3) 1 calc PR A 1
H4C H 0.3231 0.1351 0.7259 0.084 Uiso 0.65(3) 1 calc PR A 1
C5 C 0.3615(6) 0.2262(17) 0.6793(9) 0.059(3) Uani 0.35(3) 1 d P A 2
H5A H 0.3449 0.2929 0.6797 0.088 Uiso 0.35(3) 1 calc PR A 2
H5B H 0.4294 0.2196 0.6734 0.088 Uiso 0.35(3) 1 calc PR A 2
H5C H 0.3423 0.1973 0.7246 0.088 Uiso 0.35(3) 1 calc PR A 2
N1 N 0.21323(7) 0.19967(7) 0.62319(6) 0.0209(2) Uani 1 1 d . A .
B1 B 0.5000 0.2500 0.3750 0.0140(4) Uani 1 4 d S . .
C6 C 0.42008(8) 0.29678(8) 0.42769(6) 0.0160(2) Uani 1 1 d . . .
C7 C 0.32369(8) 0.27889(8) 0.42343(6) 0.0196(2) Uani 1 1 d . . .
H7 H 0.3018 0.2362 0.3881 0.023 Uiso 1 1 calc R . .
C8 C 0.25830(9) 0.32119(9) 0.46899(7) 0.0239(2) Uani 1 1 d . . .
H8 H 0.1935 0.3073 0.4640 0.029 Uiso 1 1 calc R . .
C9 C 0.28785(10) 0.38338(9) 0.52141(7) 0.0256(3) Uani 1 1 d . . .
H9 H 0.2437 0.4125 0.5524 0.031 Uiso 1 1 calc R . .
C10 C 0.38291(10) 0.40254(9) 0.52804(7) 0.0245(2) Uani 1 1 d . . .
H10 H 0.4042 0.4448 0.5638 0.029 Uiso 1 1 calc R . .
C11 C 0.44704(9) 0.35963(9) 0.48213(6) 0.0206(2) Uani 1 1 d . . .
H11 H 0.5118 0.3734 0.4878 0.025 Uiso 1 1 calc R . .

loop_
_atom_site_aniso_label
_atom_site_aniso_U_11
_atom_site_aniso_U_22
_atom_site_aniso_U_33
_atom_site_aniso_U_23
_atom_site_aniso_U_13
_atom_site_aniso_U_12
Rh1 0.01284(6) 0.01284(6) 0.01903(9) 0.000 0.000 0.000
C1 0.0203(5) 0.0144(5) 0.0207(5) 0.0003(4) -0.0007(4) -0.0012(4)
C2 0.0144(5) 0.0273(6) 0.0361(7) 0.0025(5) 0.0006(5) 0.0039(4)
C3 0.0338(8) 0.0291(8) 0.0912(15) -0.0013(9) 0.0269(9) 0.0078(6)
C4 0.0301(18) 0.093(5) 0.044(2) -0.014(2) -0.0154(16) 0.020(2)
C5 0.026(3) 0.092(8) 0.058(6) -0.005(6) -0.016(3) -0.002(4)
N1 0.0176(5) 0.0180(4) 0.0270(5) -0.0001(4) -0.0001(4) 0.0007(3)
B1 0.0148(6) 0.0148(6) 0.0126(9) 0.000 0.000 0.000
C6 0.0181(5) 0.0151(5) 0.0149(5) 0.0013(4) 0.0001(4) -0.0003(4)
C7 0.0191(5) 0.0210(5) 0.0186(5) -0.0018(4) 0.0011(4) -0.0010(4)
C8 0.0191(5) 0.0266(6) 0.0259(6) -0.0002(5) 0.0045(4) 0.0015(4)
C9 0.0295(6) 0.0228(6) 0.0244(6) -0.0009(5) 0.0100(5) 0.0040(5)
C10 0.0334(7) 0.0201(5) 0.0200(5) -0.0046(4) 0.0041(5) -0.0027(5)
C11 0.0221(5) 0.0210(5) 0.0187(5) -0.0020(4) 0.0013(4) -0.0033(4)

loop_
_geom_bond_atom_site_label_1
_geom_bond_atom_site_label_2
_geom_bond_distance
_geom_bond_site_symmetry_2
_geom_bond_publ_flag
Rh1 C1 1.9722(12) 15_556 ?
Rh1 C1 1.9722(12) 6_454 ?
Rh1 C1 1.9722(12) 12_667 ?
Rh1 C1 1.9722(12) . ?
C1 N1 1.1532(16) . ?
C2 N1 1.4558(16) . ?
C2 C5 1.476(10) . ?
C2 C3 1.498(2) . ?
C2 C4 1.550(5) . ?
C2 H2 1.0020 . ?
C3 H3A 0.9800 . ?
C3 H3B 0.9800 . ?
C3 H3C 0.9800 . ?
C4 H4A 0.9800 . ?
C4 H4B 0.9800 . ?
C4 H4C 0.9800 . ?
C5 H5A 0.9800 . ?
C5 H5B 0.9800 . ?
C5 H5C 0.9800 . ?
B1 C6 1.6467(11) 16_656 ?
B1 C6 1.6467(11) . ?
B1 C6 1.6467(11) 6_554 ?
B1 C6 1.6467(11) 11_666 ?
C6 C7 1.4008(16) . ?
C6 C11 1.4086(16) . ?
C7 C8 1.3990(17) . ?
C7 H7 0.9500 . ?
C8 C9 1.3863(19) . ?
C8 H8 0.9500 . ?
C9 C10 1.3888(19) . ?
C9 H9 0.9500 . ?
C10 C11 1.3949(17) . ?
C10 H10 0.9500 . ?
C11 H11 0.9500 . ?
